data_4121318
loop_
_publ_author_name
'Shuhei Kusumoto'
'Midori Akiyama'
'Kyoko Nozaki'

_publ_section_title
;
 Acceptorless Dehydrogenation of C-C Single Bonds Adjacent to Functional
 Groups by Metal-Ligand Cooperation
;
_journal_name_full 'Journal of the American Chemical Society'
_journal_page_first 18726
_journal_page_last 18729
_journal_paper_doi 10.1021/ja409672w
_journal_volume 135
_journal_year 2013
_chemical_formula_sum 'C40 H52 Ir O P Si'
_chemical_formula_weight 800.08
_chemical_name_systematic
; 
 ? 
;
_space_group_IT_number 14
_symmetry_cell_setting monoclinic
_symmetry_space_group_name_Hall '-P 2yn'
_symmetry_space_group_name_H-M 'P 1 21/n 1'
_atom_sites_solution_hydrogens geom
_atom_sites_solution_primary direct
_atom_sites_solution_secondary difmap
_audit_creation_method SHELXL-97
_cell_angle_alpha 90.00
_cell_angle_beta 102.731(2)
_cell_angle_gamma 90.00
_cell_formula_units_Z 4
_cell_length_a 11.3447(19)
_cell_length_b 20.405(3)
_cell_length_c 16.752(3)
_cell_measurement_reflns_used 12432
_cell_measurement_temperature 93
_cell_measurement_theta_max 31.3
_cell_measurement_theta_min 2.7
_cell_volume 3782.6(11)
_computing_cell_refinement 'RIGAKU CrystalClear'
_computing_data_collection 'RIGAKU CrystalClear'
_computing_data_reduction 'RIGAKU CrystalClear'
_computing_molecular_graphics ORTEP-III
_computing_structure_refinement 'SHELXL-97 (Sheldrick, 1997)'
_computing_structure_solution SIR-97
_diffrn_ambient_temperature 93(2)
_diffrn_detector_area_resol_mean 28.5714
_diffrn_measured_fraction_theta_full 0.997
_diffrn_measured_fraction_theta_max 0.997
_diffrn_measurement_device_type 'RIGAKU/MSCIO Saturn CCD'
_diffrn_measurement_method 'omega scans'
_diffrn_radiation_monochromator graphite
_diffrn_radiation_source 'fine-focus sealed tube'
_diffrn_radiation_type MoK\a
_diffrn_radiation_wavelength 0.71075
_diffrn_reflns_av_R_equivalents 0.0441
_diffrn_reflns_av_sigmaI/netI 0.0390
_diffrn_reflns_limit_h_max 13
_diffrn_reflns_limit_h_min -9
_diffrn_reflns_limit_k_max 24
_diffrn_reflns_limit_k_min -23
_diffrn_reflns_limit_l_max 19
_diffrn_reflns_limit_l_min -19
_diffrn_reflns_number 25064
_diffrn_reflns_theta_full 25.00
_diffrn_reflns_theta_max 25.00
_diffrn_reflns_theta_min 2.69
_exptl_absorpt_coefficient_mu 3.632
_exptl_absorpt_correction_T_max 0.7851
_exptl_absorpt_correction_T_min 0.6119
_exptl_absorpt_correction_type numerical
_exptl_absorpt_process_details 'Jacobson, R. (1998) Private communication'
_exptl_crystal_colour Colorless
_exptl_crystal_density_diffrn 1.405
_exptl_crystal_description Block
_exptl_crystal_F_000 1624
_exptl_crystal_size_max 0.15
_exptl_crystal_size_mid 0.13
_exptl_crystal_size_min 0.07
_refine_diff_density_max 1.222
_refine_diff_density_min -0.873
_refine_diff_density_rms 0.096
_refine_ls_extinction_method none
_refine_ls_goodness_of_fit_ref 0.790
_refine_ls_hydrogen_treatment mixed
_refine_ls_matrix_type full
_refine_ls_number_parameters 424
_refine_ls_number_reflns 6646
_refine_ls_number_restraints 0
_refine_ls_restrained_S_all 0.790
_refine_ls_R_factor_all 0.0357
_refine_ls_R_factor_gt 0.0302
_refine_ls_shift/su_max 0.046
_refine_ls_shift/su_mean 0.001
_refine_ls_structure_factor_coef Fsqd
_refine_ls_weighting_details 'calc w=1/[\s^2^(Fo^2^)+(0.0424P)^2^+18.6596P] where P=(Fo^2^+2Fc^2^)/3'
_refine_ls_weighting_scheme calc
_refine_ls_wR_factor_gt 0.0684
_refine_ls_wR_factor_ref 0.0729
_reflns_number_gt 5969
_reflns_number_total 6646
_reflns_threshold_expression >2sigma(I)
_cod_data_source_file ja409672w_si_002_4.cif
_cod_data_source_block 5a1me
_cod_database_code 4121318

loop_
_symmetry_equiv_pos_as_xyz
'x, y, z'
'-x+1/2, y+1/2, -z+1/2'
'-x, -y, -z'
'x-1/2, -y-1/2, z-1/2'

loop_
_atom_site_label
_atom_site_type_symbol
_atom_site_fract_x
_atom_site_fract_y
_atom_site_fract_z
_atom_site_U_iso_or_equiv
_atom_site_adp_type
_atom_site_occupancy
_atom_site_symmetry_multiplicity
_atom_site_calc_flag
_atom_site_refinement_flags
C1 C 0.3186(4) 0.2899(2) 0.5731(2) 0.0163(8) Uani 1 1 d .
C2 C 0.3571(4) 0.23750(19) 0.5283(2) 0.0152(8) Uani 1 1 d .
C3 C 0.2730(4) 0.18351(19) 0.5292(2) 0.0161(8) Uani 1 1 d .
C4 C 0.1851(4) 0.2039(2) 0.5740(3) 0.0198(9) Uani 1 1 d .
C5 C 0.2107(4) 0.2709(2) 0.6001(3) 0.0208(9) Uani 1 1 d .
C6 C 0.4740(4) 0.23052(19) 0.5031(3) 0.0176(9) Uani 1 1 d .
C7 C 0.4876(4) 0.2399(2) 0.4234(3) 0.0252(10) Uani 1 1 d .
H3 H 0.4201 0.2532 0.3822 0.030 Uiso 1 1 calc R
C8 C 0.5982(4) 0.2302(2) 0.4033(3) 0.0318(11) Uani 1 1 d .
H4 H 0.6064 0.2373 0.3487 0.038 Uiso 1 1 calc R
C9 C 0.6970(4) 0.2100(2) 0.4624(3) 0.0344(12) Uani 1 1 d .
H5 H 0.7730 0.2036 0.4485 0.041 Uiso 1 1 calc R
C10 C 0.6851(4) 0.1994(2) 0.5413(3) 0.0342(12) Uani 1 1 d .
H6 H 0.7524 0.1848 0.5818 0.041 Uiso 1 1 calc R
C11 C 0.5742(4) 0.2101(2) 0.5615(3) 0.0239(9) Uani 1 1 d .
H7 H 0.5668 0.2033 0.6163 0.029 Uiso 1 1 calc R
C12 C 0.2958(3) 0.11574(19) 0.5036(3) 0.0171(8) Uani 1 1 d .
C13 C 0.3031(4) 0.1010(2) 0.4240(3) 0.0204(9) Uani 1 1 d .
H8 H 0.2888 0.1343 0.3834 0.025 Uiso 1 1 calc R
C14 C 0.3313(4) 0.0380(2) 0.4032(3) 0.0252(10) Uani 1 1 d .
H9 H 0.3366 0.0286 0.3485 0.030 Uiso 1 1 calc R
C15 C 0.3516(4) -0.0110(2) 0.4613(3) 0.0249(10) Uani 1 1 d .
H10 H 0.3715 -0.0540 0.4466 0.030 Uiso 1 1 calc R
C16 C 0.3430(4) 0.0021(2) 0.5406(3) 0.0265(10) Uani 1 1 d .
H11 H 0.3555 -0.0318 0.5804 0.032 Uiso 1 1 calc R
C17 C 0.3159(4) 0.0655(2) 0.5619(3) 0.0219(9) Uani 1 1 d .
H12 H 0.3111 0.0747 0.6167 0.026 Uiso 1 1 calc R
C18 C 0.0937(4) 0.1594(2) 0.5959(3) 0.0197(9) Uani 1 1 d .
C19 C 0.0271(4) 0.1167(2) 0.5387(3) 0.0231(9) Uani 1 1 d .
H13 H 0.0329 0.1190 0.4830 0.028 Uiso 1 1 calc R
C20 C -0.0484(4) 0.0702(2) 0.5630(3) 0.0304(11) Uani 1 1 d .
H14 H -0.0938 0.0411 0.5237 0.036 Uiso 1 1 calc R
C21 C -0.0576(4) 0.0664(2) 0.6436(3) 0.0334(12) Uani 1 1 d .
H15 H -0.1075 0.0339 0.6600 0.040 Uiso 1 1 calc R
C22 C 0.0061(4) 0.1100(2) 0.7006(3) 0.0296(11) Uani 1 1 d .
H16 H -0.0019 0.1083 0.7559 0.036 Uiso 1 1 calc R
C23 C 0.0819(4) 0.1562(2) 0.6771(3) 0.0253(10) Uani 1 1 d .
H17 H 0.1259 0.1857 0.7164 0.030 Uiso 1 1 calc R
C24 C 0.1491(4) 0.3109(2) 0.6521(3) 0.0223(9) Uani 1 1 d .
C25 C 0.0227(4) 0.3114(2) 0.6405(3) 0.0307(11) Uani 1 1 d .
H18 H -0.0253 0.2862 0.5977 0.037 Uiso 1 1 calc R
C26 C -0.0323(5) 0.3487(3) 0.6914(3) 0.0386(13) Uani 1 1 d .
H19 H -0.1178 0.3479 0.6837 0.046 Uiso 1 1 calc R
C27 C 0.0349(5) 0.3868(3) 0.7531(3) 0.0411(13) Uani 1 1 d .
H20 H -0.0038 0.4126 0.7871 0.049 Uiso 1 1 calc R
C28 C 0.1595(5) 0.3870(2) 0.7647(3) 0.0375(12) Uani 1 1 d .
H21 H 0.2068 0.4135 0.8064 0.045 Uiso 1 1 calc R
C29 C 0.2157(5) 0.3486(2) 0.7154(3) 0.0280(10) Uani 1 1 d .
H22 H 0.3014 0.3482 0.7251 0.034 Uiso 1 1 calc R
C30 C 0.1019(4) 0.4234(2) 0.4912(3) 0.0253(10) Uani 1 1 d .
H23 H 0.1856 0.4300 0.5210 0.038 Uiso 1 1 calc R
H24 H 0.0538 0.4069 0.5288 0.038 Uiso 1 1 calc R
H25 H 0.0682 0.4651 0.4677 0.038 Uiso 1 1 calc R
C31 C 0.1961(4) 0.4057(2) 0.3464(3) 0.0211(9) Uani 1 1 d .
C32 C 0.3263(4) 0.3998(2) 0.3969(3) 0.0296(11) Uani 1 1 d .
H26 H 0.3442 0.3538 0.4114 0.044 Uiso 1 1 calc R
H27 H 0.3351 0.4259 0.4470 0.044 Uiso 1 1 calc R
H28 H 0.3825 0.4160 0.3647 0.044 Uiso 1 1 calc R
C33 C 0.1714(5) 0.4792(2) 0.3317(3) 0.0343(11) Uani 1 1 d .
H29 H 0.2325 0.4980 0.3052 0.051 Uiso 1 1 calc R
H30 H 0.1749 0.5012 0.3842 0.051 Uiso 1 1 calc R
H31 H 0.0910 0.4852 0.2963 0.051 Uiso 1 1 calc R
C34 C 0.1863(5) 0.3720(2) 0.2640(3) 0.0343(11) Uani 1 1 d .
H32 H 0.1072 0.3815 0.2286 0.051 Uiso 1 1 calc R
H33 H 0.1953 0.3246 0.2722 0.051 Uiso 1 1 calc R
H34 H 0.2502 0.3883 0.2382 0.051 Uiso 1 1 calc R
C35 C -0.0650(4) 0.3664(2) 0.3512(3) 0.0274(10) Uani 1 1 d .
C36 C -0.1425(4) 0.3532(3) 0.4134(3) 0.0387(12) Uani 1 1 d .
H35 H -0.1379 0.3908 0.4503 0.058 Uiso 1 1 calc R
H36 H -0.1126 0.3140 0.4452 0.058 Uiso 1 1 calc R
H37 H -0.2266 0.3463 0.3845 0.058 Uiso 1 1 calc R
C37 C -0.1060(4) 0.4326(2) 0.3111(3) 0.0366(12) Uani 1 1 d .
H38 H -0.1940 0.4326 0.2917 0.055 Uiso 1 1 calc R
H39 H -0.0678 0.4398 0.2648 0.055 Uiso 1 1 calc R
H40 H -0.0823 0.4678 0.3513 0.055 Uiso 1 1 calc R
C38 C -0.0890(4) 0.3123(2) 0.2860(3) 0.0366(12) Uani 1 1 d .
H41 H -0.1749 0.3122 0.2589 0.055 Uiso 1 1 calc R
H42 H -0.0671 0.2697 0.3120 0.055 Uiso 1 1 calc R
H43 H -0.0404 0.3205 0.2454 0.055 Uiso 1 1 calc R
C39 C 0.5841(5) 0.3392(3) 0.7186(3) 0.0428(13) Uani 1 1 d .
H44 H 0.5343 0.3382 0.7595 0.064 Uiso 1 1 calc R
H45 H 0.6605 0.3616 0.7415 0.064 Uiso 1 1 calc R
H46 H 0.6006 0.2943 0.7035 0.064 Uiso 1 1 calc R
C40 C 0.4566(5) 0.4668(2) 0.6547(3) 0.0383(12) Uani 1 1 d .
H47 H 0.4174 0.4906 0.6052 0.057 Uiso 1 1 calc R
H48 H 0.5284 0.4910 0.6830 0.057 Uiso 1 1 calc R
H49 H 0.4002 0.4624 0.6911 0.057 Uiso 1 1 calc R
C41 C 0.5998(4) 0.3896(2) 0.5509(3) 0.0280(10) Uani 1 1 d .
H50 H 0.6165 0.3455 0.5331 0.042 Uiso 1 1 calc R
H51 H 0.6761 0.4111 0.5764 0.042 Uiso 1 1 calc R
H52 H 0.5585 0.4153 0.5035 0.042 Uiso 1 1 calc R
H1 H 0.039(5) 0.238(3) 0.416(3) 0.048(16) Uiso 1 1 d .
H2 H 0.176(4) 0.250(2) 0.372(3) 0.025(12) Uiso 1 1 d .
Ir1 Ir 0.165899(14) 0.264605(8) 0.460083(10) 0.01695(6) Uani 1 1 d .
P1 P 0.09834(10) 0.36366(5) 0.40887(7) 0.0187(2) Uani 1 1 d .
Si1 Si 0.50217(11) 0.38394(6) 0.62629(7) 0.0231(3) Uani 1 1 d .
O1 O 0.3693(2) 0.35003(13) 0.58720(17) 0.0193(6) Uani 1 1 d .

loop_
_atom_site_aniso_label
_atom_site_aniso_U_11
_atom_site_aniso_U_22
_atom_site_aniso_U_33
_atom_site_aniso_U_23
_atom_site_aniso_U_13
_atom_site_aniso_U_12
C1 0.018(2) 0.016(2) 0.0124(19) -0.0001(16) -0.0022(16) -0.0009(16)
C2 0.017(2) 0.014(2) 0.015(2) 0.0023(16) 0.0025(16) -0.0020(15)
C3 0.019(2) 0.0135(19) 0.015(2) 0.0023(16) 0.0020(16) -0.0011(16)
C4 0.019(2) 0.019(2) 0.021(2) 0.0012(18) 0.0030(17) -0.0018(17)
C5 0.023(2) 0.019(2) 0.021(2) 0.0021(18) 0.0064(18) -0.0009(17)
C6 0.015(2) 0.015(2) 0.024(2) -0.0030(17) 0.0061(17) -0.0055(16)
C7 0.031(3) 0.020(2) 0.027(2) -0.0068(19) 0.011(2) -0.0028(18)
C8 0.035(3) 0.026(2) 0.041(3) -0.009(2) 0.024(2) -0.006(2)
C9 0.025(3) 0.023(2) 0.063(4) -0.004(2) 0.024(2) -0.003(2)
C10 0.020(2) 0.025(3) 0.057(3) 0.005(2) 0.007(2) 0.0014(19)
C11 0.019(2) 0.021(2) 0.032(2) 0.005(2) 0.0070(19) -0.0005(18)
C12 0.014(2) 0.014(2) 0.023(2) -0.0017(17) 0.0015(16) -0.0034(15)
C13 0.021(2) 0.017(2) 0.024(2) -0.0032(18) 0.0063(18) -0.0073(17)
C14 0.022(2) 0.027(2) 0.027(2) -0.009(2) 0.0078(19) -0.0068(18)
C15 0.019(2) 0.014(2) 0.043(3) -0.008(2) 0.010(2) 0.0019(17)
C16 0.022(2) 0.021(2) 0.037(3) 0.012(2) 0.008(2) 0.0009(18)
C17 0.017(2) 0.024(2) 0.026(2) -0.0004(19) 0.0082(18) -0.0023(17)
C18 0.014(2) 0.015(2) 0.032(2) 0.0049(18) 0.0096(18) 0.0023(16)
C19 0.016(2) 0.022(2) 0.032(3) -0.0022(19) 0.0068(18) -0.0011(17)
C20 0.017(2) 0.025(2) 0.049(3) -0.003(2) 0.007(2) -0.0075(18)
C21 0.019(2) 0.034(3) 0.051(3) 0.008(2) 0.014(2) -0.009(2)
C22 0.023(2) 0.034(3) 0.032(3) 0.009(2) 0.008(2) 0.000(2)
C23 0.018(2) 0.031(2) 0.028(2) 0.005(2) 0.0063(18) -0.0032(18)
C24 0.029(2) 0.016(2) 0.025(2) 0.0083(18) 0.0127(19) 0.0043(18)
C25 0.035(3) 0.031(3) 0.030(3) 0.010(2) 0.017(2) 0.007(2)
C26 0.038(3) 0.043(3) 0.041(3) 0.020(3) 0.023(2) 0.023(2)
C27 0.066(4) 0.032(3) 0.031(3) 0.003(2) 0.024(3) 0.021(3)
C28 0.062(4) 0.027(3) 0.031(3) -0.001(2) 0.024(3) 0.004(2)
C29 0.043(3) 0.023(2) 0.022(2) 0.0010(19) 0.015(2) 0.002(2)
C30 0.038(3) 0.019(2) 0.019(2) 0.0011(18) 0.0076(19) 0.0079(19)
C31 0.026(2) 0.020(2) 0.018(2) 0.0007(18) 0.0060(18) -0.0045(17)
C32 0.027(2) 0.033(3) 0.029(3) 0.009(2) 0.005(2) -0.006(2)
C33 0.037(3) 0.027(3) 0.039(3) 0.007(2) 0.008(2) -0.003(2)
C34 0.040(3) 0.036(3) 0.029(3) -0.001(2) 0.013(2) -0.005(2)
C35 0.018(2) 0.029(2) 0.034(3) 0.003(2) 0.0031(19) -0.0010(18)
C36 0.023(3) 0.044(3) 0.050(3) 0.009(3) 0.010(2) 0.000(2)
C37 0.028(3) 0.035(3) 0.041(3) 0.009(2) -0.003(2) 0.005(2)
C38 0.023(3) 0.036(3) 0.042(3) -0.004(2) -0.011(2) -0.004(2)
C39 0.046(3) 0.048(3) 0.029(3) 0.008(2) -0.003(2) -0.013(3)
C40 0.052(3) 0.019(2) 0.046(3) -0.008(2) 0.016(3) -0.012(2)
C41 0.028(2) 0.026(2) 0.029(3) 0.001(2) 0.003(2) -0.0081(19)
Ir1 0.01761(10) 0.01518(10) 0.01735(10) 0.00012(7) 0.00234(6) -0.00160(6)
P1 0.0187(5) 0.0176(5) 0.0194(5) 0.0015(4) 0.0032(4) 0.0000(4)
Si1 0.0256(7) 0.0208(6) 0.0209(6) -0.0010(5) 0.0010(5) -0.0079(5)
O1 0.0223(15) 0.0148(14) 0.0205(15) -0.0033(12) 0.0038(12) -0.0054(12)

loop_
_atom_type_symbol
_atom_type_description
_atom_type_scat_dispersion_real
_atom_type_scat_dispersion_imag
_atom_type_scat_source
C C 0.0033 0.0016 'International Tables Vol C Tables 4.2.6.8 and 6.1.1.4'
H H 0.0000 0.0000 'International Tables Vol C Tables 4.2.6.8 and 6.1.1.4'
O O 0.0106 0.0060 'International Tables Vol C Tables 4.2.6.8 and 6.1.1.4'
Si Si 0.0817 0.0704 'International Tables Vol C Tables 4.2.6.8 and 6.1.1.4'
P P 0.1023 0.0942 'International Tables Vol C Tables 4.2.6.8 and 6.1.1.4'
Ir Ir -1.4442 7.9887 'International Tables Vol C Tables 4.2.6.8 and 6.1.1.4'

loop_
_geom_angle_atom_site_label_1
_geom_angle_atom_site_label_2
_geom_angle_atom_site_label_3
_geom_angle
O1 C1 C2 127.2(4)
O1 C1 C5 122.9(4)
C2 C1 C5 109.9(4)
O1 C1 Ir1 123.7(3)
C2 C1 Ir1 70.4(2)
C5 C1 Ir1 70.5(2)
C1 C2 C3 106.5(4)
C1 C2 C6 128.0(4)
C3 C2 C6 123.9(4)
C1 C2 Ir1 73.5(2)
C3 C2 Ir1 68.8(2)
C6 C2 Ir1 133.6(3)
C4 C3 C2 108.5(3)
C4 C3 C12 127.2(4)
C2 C3 C12 122.9(4)
C4 C3 Ir1 72.1(2)
C2 C3 Ir1 73.5(2)
C12 C3 Ir1 130.7(3)
C3 C4 C5 108.4(3)
C3 C4 C18 123.8(4)
C5 C4 C18 127.5(4)
C3 C4 Ir1 70.4(2)
C5 C4 Ir1 73.2(2)
C18 C4 Ir1 127.3(3)
C4 C5 C1 106.6(4)
C4 C5 C24 127.7(4)
C1 C5 C24 125.4(4)
C4 C5 Ir1 69.7(2)
C1 C5 Ir1 73.0(2)
C24 C5 Ir1 127.4(3)
C7 C6 C11 118.1(4)
C7 C6 C2 123.7(4)
C11 C6 C2 118.1(4)
C8 C7 C6 120.8(5)
C8 C7 H3 119.6
C6 C7 H3 119.6
C7 C8 C9 120.2(5)
C7 C8 H4 119.9
C9 C8 H4 119.9
C10 C9 C8 119.9(4)
C10 C9 H5 120.0
C8 C9 H5 120.0
C9 C10 C11 119.7(4)
C9 C10 H6 120.1
C11 C10 H6 120.1
C6 C11 C10 121.2(4)
C6 C11 H7 119.4
C10 C11 H7 119.4
C13 C12 C17 118.5(4)
C13 C12 C3 122.0(4)
C17 C12 C3 119.4(4)
C12 C13 C14 120.6(4)
C12 C13 H8 119.7
C14 C13 H8 119.7
C15 C14 C13 120.4(4)
C15 C14 H9 119.8
C13 C14 H9 119.8
C14 C15 C16 120.1(4)
C14 C15 H10 119.9
C16 C15 H10 119.9
C15 C16 C17 119.6(4)
C15 C16 H11 120.2
C17 C16 H11 120.2
C16 C17 C12 120.8(4)
C16 C17 H12 119.6
C12 C17 H12 119.6
C19 C18 C23 119.2(4)
C19 C18 C4 121.1(4)
C23 C18 C4 119.4(4)
C18 C19 C20 120.0(4)
C18 C19 H13 120.0
C20 C19 H13 120.0
C21 C20 C19 120.5(4)
C21 C20 H14 119.8
C19 C20 H14 119.8
C20 C21 C22 119.8(4)
C20 C21 H15 120.1
C22 C21 H15 120.1
C21 C22 C23 120.0(4)
C21 C22 H16 120.0
C23 C22 H16 120.0
C22 C23 C18 120.4(4)
C22 C23 H17 119.8
C18 C23 H17 119.8
C29 C24 C25 117.9(4)
C29 C24 C5 120.5(4)
C25 C24 C5 121.6(4)
C26 C25 C24 120.1(5)
C26 C25 H18 119.9
C24 C25 H18 119.9
C27 C26 C25 121.3(5)
C27 C26 H19 119.4
C25 C26 H19 119.4
C26 C27 C28 119.0(5)
C26 C27 H20 120.5
C28 C27 H20 120.5
C27 C28 C29 120.2(5)
C27 C28 H21 119.9
C29 C28 H21 119.9
C24 C29 C28 121.5(5)
C24 C29 H22 119.3
C28 C29 H22 119.3
P1 C30 H23 109.5
P1 C30 H24 109.5
H23 C30 H24 109.5
P1 C30 H25 109.5
H23 C30 H25 109.5
H24 C30 H25 109.5
C34 C31 C33 108.7(4)
C34 C31 C32 109.4(4)
C33 C31 C32 106.5(4)
C34 C31 P1 111.3(3)
C33 C31 P1 115.1(3)
C32 C31 P1 105.6(3)
C31 C32 H26 109.5
C31 C32 H27 109.5
H26 C32 H27 109.5
C31 C32 H28 109.5
H26 C32 H28 109.5
H27 C32 H28 109.5
C31 C33 H29 109.5
C31 C33 H30 109.5
H29 C33 H30 109.5
C31 C33 H31 109.5
H29 C33 H31 109.5
H30 C33 H31 109.5
C31 C34 H32 109.5
C31 C34 H33 109.5
H32 C34 H33 109.5
C31 C34 H34 109.5
H32 C34 H34 109.5
H33 C34 H34 109.5
C37 C35 C36 106.8(4)
C37 C35 C38 109.4(4)
C36 C35 C38 108.7(4)
C37 C35 P1 114.7(3)
C36 C35 P1 107.0(3)
C38 C35 P1 110.0(3)
C35 C36 H35 109.5
C35 C36 H36 109.5
H35 C36 H36 109.5
C35 C36 H37 109.5
H35 C36 H37 109.5
H36 C36 H37 109.5
C35 C37 H38 109.5
C35 C37 H39 109.5
H38 C37 H39 109.5
C35 C37 H40 109.5
H38 C37 H40 109.5
H39 C37 H40 109.5
C35 C38 H41 109.5
C35 C38 H42 109.5
H41 C38 H42 109.5
C35 C38 H43 109.5
H41 C38 H43 109.5
H42 C38 H43 109.5
Si1 C39 H44 109.5
Si1 C39 H45 109.5
H44 C39 H45 109.5
Si1 C39 H46 109.5
H44 C39 H46 109.5
H45 C39 H46 109.5
Si1 C40 H47 109.5
Si1 C40 H48 109.5
H47 C40 H48 109.5
Si1 C40 H49 109.5
H47 C40 H49 109.5
H48 C40 H49 109.5
Si1 C41 H50 109.5
Si1 C41 H51 109.5
H50 C41 H51 109.5
Si1 C41 H52 109.5
H50 C41 H52 109.5
H51 C41 H52 109.5
C3 Ir1 C4 37.47(14)
C3 Ir1 P1 164.52(11)
C4 Ir1 P1 140.95(11)
C3 Ir1 C2 37.75(14)
C4 Ir1 C2 62.47(14)
P1 Ir1 C2 127.64(10)
C3 Ir1 C5 62.33(14)
C4 Ir1 C5 37.16(15)
P1 Ir1 C5 108.55(11)
C2 Ir1 C5 61.94(15)
C3 Ir1 C1 61.14(14)
C4 Ir1 C1 61.03(14)
P1 Ir1 C1 103.86(10)
C2 Ir1 C1 36.08(14)
C5 Ir1 C1 36.58(14)
C3 Ir1 H1 109.3(19)
C4 Ir1 H1 97(2)
P1 Ir1 H1 85.9(19)
C2 Ir1 H1 145.9(19)
C5 Ir1 H1 118(2)
C1 Ir1 H1 155(2)
C3 Ir1 H2 102.2(16)
C4 Ir1 H2 134.4(16)
P1 Ir1 H2 84.0(16)
C2 Ir1 H2 99.8(17)
C5 Ir1 H2 161.6(17)
C1 Ir1 H2 128.7(17)
H1 Ir1 H2 75(3)
C30 P1 C31 101.3(2)
C30 P1 C35 102.7(2)
C31 P1 C35 109.4(2)
C30 P1 Ir1 111.04(14)
C31 P1 Ir1 115.11(14)
C35 P1 Ir1 115.58(15)
O1 Si1 C40 101.6(2)
O1 Si1 C41 112.62(18)
C40 Si1 C41 111.0(2)
O1 Si1 C39 111.6(2)
C40 Si1 C39 110.4(3)
C41 Si1 C39 109.4(2)
C1 O1 Si1 139.7(3)

loop_
_geom_bond_atom_site_label_1
_geom_bond_atom_site_label_2
_geom_bond_distance
C1 O1 1.353(5)
C1 C2 1.428(6)
C1 C5 1.449(6)
C1 Ir1 2.325(4)
C2 C3 1.459(5)
C2 C6 1.486(6)
C2 Ir1 2.285(4)
C3 C4 1.435(6)
C3 C12 1.487(5)
C3 Ir1 2.222(4)
C4 C5 1.446(6)
C4 C18 1.483(6)
C4 Ir1 2.245(4)
C5 C24 1.477(6)
C5 Ir1 2.292(4)
C6 C7 1.390(6)
C6 C11 1.391(6)
C7 C8 1.384(6)
C7 H3 0.9500
C8 C9 1.384(7)
C8 H4 0.9500
C9 C10 1.375(7)
C9 H5 0.9500
C10 C11 1.390(6)
C10 H6 0.9500
C11 H7 0.9500
C12 C13 1.387(6)
C12 C17 1.400(6)
C13 C14 1.387(6)
C13 H8 0.9500
C14 C15 1.379(6)
C14 H9 0.9500
C15 C16 1.380(6)
C15 H10 0.9500
C16 C17 1.393(6)
C16 H11 0.9500
C17 H12 0.9500
C18 C19 1.389(6)
C18 C23 1.398(6)
C19 C20 1.397(6)
C19 H13 0.9500
C20 C21 1.380(7)
C20 H14 0.9500
C21 C22 1.386(7)
C21 H15 0.9500
C22 C23 1.390(6)
C22 H16 0.9500
C23 H17 0.9500
C24 C29 1.390(6)
C24 C25 1.404(6)
C25 C26 1.389(7)
C25 H18 0.9500
C26 C27 1.382(8)
C26 H19 0.9500
C27 C28 1.383(8)
C27 H20 0.9500
C28 C29 1.391(6)
C28 H21 0.9500
C29 H22 0.9500
C30 P1 1.834(4)
C30 H23 0.9800
C30 H24 0.9800
C30 H25 0.9800
C31 C34 1.524(6)
C31 C33 1.535(6)
C31 C32 1.537(6)
C31 P1 1.890(4)
C32 H26 0.9800
C32 H27 0.9800
C32 H28 0.9800
C33 H29 0.9800
C33 H30 0.9800
C33 H31 0.9800
C34 H32 0.9800
C34 H33 0.9800
C34 H34 0.9800
C35 C37 1.535(6)
C35 C36 1.527(6)
C35 C38 1.535(7)
C35 P1 1.892(4)
C36 H35 0.9800
C36 H36 0.9800
C36 H37 0.9800
C37 H38 0.9800
C37 H39 0.9800
C37 H40 0.9800
C38 H41 0.9800
C38 H42 0.9800
C38 H43 0.9800
C39 Si1 1.858(5)
C39 H44 0.9800
C39 H45 0.9800
C39 H46 0.9800
C40 Si1 1.860(5)
C40 H47 0.9800
C40 H48 0.9800
C40 H49 0.9800
C41 Si1 1.858(5)
C41 H50 0.9800
C41 H51 0.9800
C41 H52 0.9800
Ir1 P1 2.2625(11)
Ir1 H1 1.56(6)
Ir1 H2 1.54(5)
Si1 O1 1.657(3)

loop_
_geom_torsion_atom_site_label_1
_geom_torsion_atom_site_label_2
_geom_torsion_atom_site_label_3
_geom_torsion_atom_site_label_4
_geom_torsion
O1 C1 C2 C3 -179.2(4)
C5 C1 C2 C3 -1.6(4)
Ir1 C1 C2 C3 -61.2(3)
O1 C1 C2 C6 14.8(7)
C5 C1 C2 C6 -167.5(4)
Ir1 C1 C2 C6 132.9(4)
O1 C1 C2 Ir1 -118.1(4)
C5 C1 C2 Ir1 59.6(3)
C1 C2 C3 C4 0.2(4)
C6 C2 C3 C4 166.9(4)
Ir1 C2 C3 C4 -64.1(3)
C1 C2 C3 C12 -167.5(4)
C6 C2 C3 C12 -0.9(6)
Ir1 C2 C3 C12 128.2(4)
C1 C2 C3 Ir1 64.3(3)
C6 C2 C3 Ir1 -129.0(4)
C2 C3 C4 C5 1.2(5)
C12 C3 C4 C5 168.3(4)
Ir1 C3 C4 C5 -63.8(3)
C2 C3 C4 C18 -172.7(4)
C12 C3 C4 C18 -5.6(7)
Ir1 C3 C4 C18 122.4(4)
C2 C3 C4 Ir1 65.0(3)
C12 C3 C4 Ir1 -128.0(4)
C3 C4 C5 C1 -2.1(5)
C18 C4 C5 C1 171.4(4)
Ir1 C4 C5 C1 -64.1(3)
C3 C4 C5 C24 -175.8(4)
C18 C4 C5 C24 -2.3(7)
Ir1 C4 C5 C24 122.2(4)
C3 C4 C5 Ir1 62.0(3)
C18 C4 C5 Ir1 -124.5(4)
O1 C1 C5 C4 -179.9(4)
C2 C1 C5 C4 2.3(5)
Ir1 C1 C5 C4 61.9(3)
O1 C1 C5 C24 -6.0(6)
C2 C1 C5 C24 176.2(4)
Ir1 C1 C5 C24 -124.2(4)
O1 C1 C5 Ir1 118.2(4)
C2 C1 C5 Ir1 -59.6(3)
C1 C2 C6 C7 -105.0(5)
C3 C2 C6 C7 91.3(5)
Ir1 C2 C6 C7 -0.8(6)
C1 C2 C6 C11 78.5(5)
C3 C2 C6 C11 -85.2(5)
Ir1 C2 C6 C11 -177.3(3)
C11 C6 C7 C8 -1.0(6)
C2 C6 C7 C8 -177.5(4)
C6 C7 C8 C9 0.8(7)
C7 C8 C9 C10 0.3(7)
C8 C9 C10 C11 -1.2(7)
C7 C6 C11 C10 0.1(6)
C2 C6 C11 C10 176.8(4)
C9 C10 C11 C6 1.0(7)
C4 C3 C12 C13 130.7(4)
C2 C3 C12 C13 -64.0(5)
Ir1 C3 C12 C13 32.3(6)
C4 C3 C12 C17 -52.2(6)
C2 C3 C12 C17 113.1(4)
Ir1 C3 C12 C17 -150.6(3)
C17 C12 C13 C14 -0.8(6)
C3 C12 C13 C14 176.3(4)
C12 C13 C14 C15 0.5(6)
C13 C14 C15 C16 0.5(6)
C14 C15 C16 C17 -1.2(6)
C15 C16 C17 C12 0.8(6)
C13 C12 C17 C16 0.2(6)
C3 C12 C17 C16 -177.0(4)
C3 C4 C18 C19 -46.0(6)
C5 C4 C18 C19 141.3(4)
Ir1 C4 C18 C19 44.1(5)
C3 C4 C18 C23 128.3(4)
C5 C4 C18 C23 -44.4(6)
Ir1 C4 C18 C23 -141.6(3)
C23 C18 C19 C20 -1.4(6)
C4 C18 C19 C20 172.8(4)
C18 C19 C20 C21 0.0(7)
C19 C20 C21 C22 1.7(7)
C20 C21 C22 C23 -1.9(7)
C21 C22 C23 C18 0.5(7)
C19 C18 C23 C22 1.2(6)
C4 C18 C23 C22 -173.2(4)
C4 C5 C24 C29 135.2(5)
C1 C5 C24 C29 -37.4(6)
Ir1 C5 C24 C29 -132.6(4)
C4 C5 C24 C25 -43.8(7)
C1 C5 C24 C25 143.6(4)
Ir1 C5 C24 C25 48.4(5)
C29 C24 C25 C26 -0.2(6)
C5 C24 C25 C26 178.8(4)
C24 C25 C26 C27 1.4(7)
C25 C26 C27 C28 -0.9(7)
C26 C27 C28 C29 -0.8(7)
C25 C24 C29 C28 -1.5(6)
C5 C24 C29 C28 179.5(4)
C27 C28 C29 C24 2.0(7)
C2 C3 Ir1 C4 -116.4(3)
C12 C3 Ir1 C4 124.2(5)
C4 C3 Ir1 P1 94.1(4)
C2 C3 Ir1 P1 -22.2(5)
C12 C3 Ir1 P1 -141.7(3)
C4 C3 Ir1 C2 116.4(3)
C12 C3 Ir1 C2 -119.5(5)
C4 C3 Ir1 C5 37.3(2)
C2 C3 Ir1 C5 -79.0(2)
C12 C3 Ir1 C5 161.5(4)
C4 C3 Ir1 C1 79.0(2)
C2 C3 Ir1 C1 -37.3(2)
C12 C3 Ir1 C1 -156.8(4)
C5 C4 Ir1 C3 117.2(3)
C18 C4 Ir1 C3 -118.1(5)
C3 C4 Ir1 P1 -155.01(18)
C5 C4 Ir1 P1 -37.8(3)
C18 C4 Ir1 P1 86.9(4)
C3 C4 Ir1 C2 -38.2(2)
C5 C4 Ir1 C2 79.0(2)
C18 C4 Ir1 C2 -156.3(4)
C3 C4 Ir1 C5 -117.2(3)
C18 C4 Ir1 C5 124.7(5)
C3 C4 Ir1 C1 -79.4(2)
C5 C4 Ir1 C1 37.9(2)
C18 C4 Ir1 C1 162.6(4)
C1 C2 Ir1 C3 -115.7(3)
C6 C2 Ir1 C3 117.1(5)
C1 C2 Ir1 C4 -77.8(3)
C3 C2 Ir1 C4 37.9(2)
C6 C2 Ir1 C4 155.0(4)
C1 C2 Ir1 P1 57.0(3)
C3 C2 Ir1 P1 172.68(18)
C6 C2 Ir1 P1 -70.2(4)
C1 C2 Ir1 C5 -35.5(2)
C3 C2 Ir1 C5 80.1(2)
C6 C2 Ir1 C5 -162.7(4)
C3 C2 Ir1 C1 115.7(3)
C6 C2 Ir1 C1 -127.2(5)
C4 C5 Ir1 C3 -37.6(2)
C1 C5 Ir1 C3 78.0(2)
C24 C5 Ir1 C3 -160.2(4)
C1 C5 Ir1 C4 115.6(3)
C24 C5 Ir1 C4 -122.5(5)
C4 C5 Ir1 P1 156.0(2)
C1 C5 Ir1 P1 -88.4(2)
C24 C5 Ir1 P1 33.5(4)
C4 C5 Ir1 C2 -80.6(2)
C1 C5 Ir1 C2 35.1(2)
C24 C5 Ir1 C2 156.9(4)
C4 C5 Ir1 C1 -115.6(3)
C24 C5 Ir1 C1 121.8(5)
O1 C1 Ir1 C3 161.3(4)
C2 C1 Ir1 C3 39.1(2)
C5 C1 Ir1 C3 -81.5(2)
O1 C1 Ir1 C4 -155.7(4)
C2 C1 Ir1 C4 82.1(3)
C5 C1 Ir1 C4 -38.5(2)
O1 C1 Ir1 P1 -14.6(3)
C2 C1 Ir1 P1 -136.8(2)
C5 C1 Ir1 P1 102.6(2)
O1 C1 Ir1 C2 122.2(4)
C5 C1 Ir1 C2 -120.6(3)
O1 C1 Ir1 C5 -117.2(4)
C2 C1 Ir1 C5 120.6(3)
C34 C31 P1 C30 -168.2(3)
C33 C31 P1 C30 -44.0(4)
C32 C31 P1 C30 73.1(3)
C34 C31 P1 C35 -60.2(4)
C33 C31 P1 C35 64.0(4)
C32 C31 P1 C35 -178.9(3)
C34 C31 P1 Ir1 71.9(3)
C33 C31 P1 Ir1 -163.9(3)
C32 C31 P1 Ir1 -46.8(3)
C37 C35 P1 C30 63.6(4)
C36 C35 P1 C30 -54.7(4)
C38 C35 P1 C30 -172.5(3)
C37 C35 P1 C31 -43.4(4)
C36 C35 P1 C31 -161.7(3)
C38 C35 P1 C31 80.4(4)
C37 C35 P1 Ir1 -175.3(3)
C36 C35 P1 Ir1 66.4(3)
C38 C35 P1 Ir1 -51.5(4)
C3 Ir1 P1 C30 -49.4(4)
C4 Ir1 P1 C30 25.0(2)
C2 Ir1 P1 C30 -66.4(2)
C5 Ir1 P1 C30 2.0(2)
C1 Ir1 P1 C30 -35.8(2)
C3 Ir1 P1 C31 65.0(4)
C4 Ir1 P1 C31 139.3(2)
C2 Ir1 P1 C31 48.0(2)
C5 Ir1 P1 C31 116.38(18)
C1 Ir1 P1 C31 78.54(18)
C3 Ir1 P1 C35 -165.9(4)
C4 Ir1 P1 C35 -91.5(2)
C2 Ir1 P1 C35 177.1(2)
C5 Ir1 P1 C35 -114.5(2)
C1 Ir1 P1 C35 -152.3(2)
C2 C1 O1 Si1 -55.0(6)
C5 C1 O1 Si1 127.6(4)
Ir1 C1 O1 Si1 -145.0(3)
C40 Si1 O1 C1 -157.1(4)
C41 Si1 O1 C1 84.1(4)
C39 Si1 O1 C1 -39.4(5)
